data_2000313
loop_
_publ_author_name
'Lynch, V. M.'
'Austin, R. E.'
'Martin, S. F.'
'George, T.'

_publ_section_title
;
 Determination of the absolute configuration of a novel dipeptide
 isostere
;
_journal_issue 6
_journal_name_full 'Acta Crystallographica Section C'
_journal_page_first 1345
_journal_page_last 1347
_journal_paper_doi 10.1107/S0108270190013208
_journal_volume 47
_journal_year 1991
_chemical_formula_sum 'C25 H35 N O4'
_space_group_crystal_system orthorhombic
_space_group_IT_number 19
_space_group_name_Hall 'P 2ac 2ab'
_space_group_name_H-M_alt 'P 21 21 21'
_cell_angle_alpha 90
_cell_angle_beta 90
_cell_angle_gamma 90
_cell_formula_units_Z 4
_cell_length_a 9.359(2)
_cell_length_b 10.1170(10)
_cell_length_c 24.710(4)
_cell_volume 2339.7(7)
_diffrn_radiation_type Mo
_diffrn_radiation_wavelength 0.7107
_exptl_absorpt_coefficient_mu 0.0733
_exptl_crystal_density_diffrn 1.17
_exptl_crystal_F_000 896
_cod_data_source_file st0490.cif
_cod_data_source_block st0490a
_cod_depositor_comments
;
 Updating space group information and adding the symmetry operation list.

 Antanas Vaitkus,
 2018-06-18
;
_cod_original_cell_volume 2339.8(6)
_cod_original_sg_symbol_H-M P212121
_cod_original_formula_sum 'C25 H35 N1 O4'
_cod_database_code 2000313

loop_
_space_group_symop_id
_space_group_symop_operation_xyz
1 x,y,z
2 -x+1/2,-y,z+1/2
3 x+1/2,-y+1/2,-z
4 -x,y+1/2,-z+1/2

loop_
_atom_site_label
_atom_site_fract_x
_atom_site_fract_y
_atom_site_fract_z
_atom_site_U_iso_or_equiv
C1 .5344(3) .1830(3) .33725(10) .0359(7)
C2 .4372(3) .3011(3) .33906(10) .0347(7)
C3 .5279(3) .2759(2) .28912(10) .0342(7)
C4 .6645(3) .1866(3) .37111(10) .0378(8)
O5 .7417(2) .2811(2) .37637(8) .0531(7)
O6 .6822(2) .0711(2) .39622(8) .0469(6)
C7 .8083(3) .0528(3) .43061(11) .0469(9)
C8 .7565(4) -.0172(3) .48224(12) .0523(10)
C9 .8905(5) -.0486(4) .51564(14) .0731(14)
C10 .9956(5) -.1336(4) .4836(2) .0747(14)
C11 1.0440(4) -.0667(4) .4329(2) .0630(12)
C12 .9144(3) -.0266(3) .39911(13) .0494(10)
C13 1.1472(6) -.1489(6) .4001(3) .093(2)
C14 .6426(5) .0555(4) .5169(2) .0775(15)
C15 .4916(5) .0338(5) .4988(2) .101(2)
C16 .6778(7) .2022(4) .5250(2) .094(2)
C17 .2785(3) .2719(3) .33767(10) .0386(8)
O18 .2318(2) .1621(2) .34827(8) .0534(7)
N19 .1944(2) .3734(3) .32296(10) .0472(8)
C20 .2417(3) .5049(3) .30703(13) .0479(9)
C21 .1864(4) .5376(4) .25168(15) .0584(11)
O22 .0349(2) .5255(3) .24950(10) .0684(9)
C23 -.0059(4) .3937(4) .2616(2) .0666(13)
C24 .0395(3) .3533(4) .3177(2) .0623(12)
C25 .4683(3) .2372(2) .23564(9) .0354(7)
C26 .3630(3) .1409(3) .22892(12) .0452(9)
C27 .3125(4) .1107(3) .17717(12) .0549(10)
C28 .3646(4) .1743(3) .13310(13) .0576(11)
C29 .4680(4) .2688(3) .13873(12) .0572(11)
C30 .5206(3) .3002(3) .18979(11) .0474(9)
H1 .487(3) .100(3) .3378(11) .043(7)
H2 .462(2) .378(2) .3603(9) .026(6)
H3 .609(3) .323(3) .2851(10) .037(7)
H7 .847(3) .140(3) .4393(11) .044(7)
H8 .712(3) -.103(3) .4705(10) .038(7)
H9A .927(3) .048(3) .5307(12) .052(9)
H9B .857(5) -.108(4) .548(2) .106(14)
H10A .939(6) -.224(5) .471(2) .13(2)
H10B 1.083(4) -.158(4) .510(2) .083(11)
H11 1.091(4) -.004(4) .437(2) .067(12)
H12A .863(4) -.121(4) .3867(14) .073(10)
H12B .937(3) .029(3) .3731(14) .062(10)
H13A 1.104(4) -.226(4) .3969(15) .063(12)
H13B 1.237(5) -.178(4) .418(2) .098(14)
H13C 1.173(5) -.105(4) .364(2) .097(14)
H14 .6489 .0147 .5519 .078(11)
H15A .4748 -.0592 .4944 .096(15)
H15B .4763 .0781 .4649 .20(3)
H15C .4270 .0685 .5254 .28(5)
H16A .780(6) .257(6) .528(2) .14(2)
H16B .659(5) .251(4) .486(2) .090(12)
H16C .603(4) .237(4) .558(2) .090(12)
H20A .203(4) .576(4) .3335(14) .075(10)
H20B .344(4) .493(4) .3123(14) .076(11)
H21A .233(4) .472(4) .2215(13) .076(11)
H21B .203(4) .621(4) .245(2) .076(12)
H23A .040(4) .325(3) .2344(14) .066(10)
H23B -.113(4) .386(4) .259(2) .090(12)
H24A .023(4) .249(4) .3227(14) .074(11)
H24B -.008(4) .406(4) .3413(14) .072(11)
H26 .336(3) .095(3) .2588(11) .032(7)
H27 .236(4) .037(4) .1736(14) .080(11)
H28 .334(4) .130(4) .106(2) .088(13)
H29 .508(4) .314(3) .1132(15) .065(10)
H30 .598(4) .372(3) .1935(13) .065(9)
